data_7024460
loop_
_publ_author_name
'Martins, Gesley A. V.'
'Byrne, Peter J.'
'Allan, Phoebe'
'Teat, Simon J.'
'Slawin, Alexandra M. Z.'
'Li, Yang'
'Morris, Russell E.'

_publ_section_title
;
 The use of ionic liquids in the synthesis of zinc imidazolate frameworks.
;
_journal_issue 7
_journal_name_full 'Dalton transactions (Cambridge, England : 2003)'
_journal_page_first 1758
_journal_page_last 1762
_journal_paper_doi 10.1039/b917348j
_journal_volume 39
_journal_year 2010
_chemical_formula_moiety 'C5 H6 N2 O2 Zn'
_chemical_formula_sum 'C5 H6 N2 O2 Zn'
_chemical_formula_weight 191.49
_chemical_name_common 'Compound 2'
_chemical_name_systematic
;
?
;
_space_group_IT_number 46
_symmetry_cell_setting orthorhombic
_symmetry_space_group_name_Hall 'I 2 -2a'
_symmetry_space_group_name_H-M 'I m a 2'
_atom_sites_solution_hydrogens geom
_atom_sites_solution_primary direct
_atom_sites_solution_secondary difmap
_audit_creation_method SHELXL-97
_cell_angle_alpha 90.00
_cell_angle_beta 90.00
_cell_angle_gamma 90.00
_cell_formula_units_Z 4
_cell_length_a 10.987(4)
_cell_length_b 7.679(2)
_cell_length_c 8.6446(15)
_cell_measurement_reflns_used 1285
_cell_measurement_temperature 150.0(2)
_cell_measurement_theta_max 30.50
_cell_measurement_theta_min 5.10
_cell_volume 729.3(4)
_computing_cell_refinement apexIIsoftware
_computing_data_collection apexIIsoftware
_computing_data_reduction apexIIsoftware
_computing_molecular_graphics Hg
_computing_structure_refinement 'SHELXL-97 (Sheldrick, 1997)'
_diffrn_ambient_temperature 150
_diffrn_measured_fraction_theta_full 0.949
_diffrn_measured_fraction_theta_max 0.949
_diffrn_measurement_device_type apexIIdiffractometer
_diffrn_measurement_method 'phi and omega scans'
_diffrn_radiation_monochromator si(III)crystal
_diffrn_radiation_source Synchrotron
_diffrn_radiation_type Synchrotron
_diffrn_radiation_wavelength 0.7749
_diffrn_reflns_av_R_equivalents 0.0907
_diffrn_reflns_av_sigmaI/netI 0.0638
_diffrn_reflns_limit_h_max 11
_diffrn_reflns_limit_h_min -15
_diffrn_reflns_limit_k_max 5
_diffrn_reflns_limit_k_min -10
_diffrn_reflns_limit_l_max 12
_diffrn_reflns_limit_l_min -11
_diffrn_reflns_number 1285
_diffrn_reflns_theta_full 30.54
_diffrn_reflns_theta_max 30.54
_diffrn_reflns_theta_min 5.14
_exptl_absorpt_coefficient_mu 3.305
_exptl_absorpt_correction_type none
_exptl_crystal_colour white
_exptl_crystal_density_diffrn 1.744
_exptl_crystal_density_method 'not measured'
_exptl_crystal_description needle
_exptl_crystal_F_000 384.0
_exptl_crystal_size_max 0.08
_exptl_crystal_size_mid 0.05
_exptl_crystal_size_min 0.04
_refine_diff_density_max 1.095
_refine_diff_density_min -0.947
_refine_diff_density_rms 0.189
_refine_ls_abs_structure_details 'Flack H D (1983), Acta Cryst. A39, 876-881'
_refine_ls_abs_structure_Flack -0.09(5)
_refine_ls_extinction_method none
_refine_ls_goodness_of_fit_ref 1.089
_refine_ls_hydrogen_treatment constr
_refine_ls_matrix_type full
_refine_ls_number_parameters 55
_refine_ls_number_reflns 873
_refine_ls_number_restraints 1
_refine_ls_restrained_S_all 1.088
_refine_ls_R_factor_all 0.0538
_refine_ls_R_factor_gt 0.0527
_refine_ls_shift/su_max 0.031
_refine_ls_shift/su_mean 0.002
_refine_ls_structure_factor_coef Fsqd
_refine_ls_weighting_details 'calc w=1/[\s^2^(Fo^2^)+(0.1116P)^2^+0.0000P] where P=(Fo^2^+2Fc^2^)/3'
_refine_ls_weighting_scheme calc
_refine_ls_wR_factor_gt 0.1473
_refine_ls_wR_factor_ref 0.1478
_reflns_number_gt 841
_reflns_number_total 873
_reflns_threshold_expression >2sigma(I)
_cod_data_source_file b917348j.txt
_cod_data_source_block sample2
_cod_original_cell_volume 729.4(3)
_cod_original_sg_symbol_H-M Ima2
_cod_database_code 7024460

loop_
_symmetry_equiv_pos_as_xyz
'x, y, z'
'-x, -y, z'
'x+1/2, -y, z'
'-x+1/2, y, z'
'x+1/2, y+1/2, z+1/2'
'-x+1/2, -y+1/2, z+1/2'
'x+1, -y+1/2, z+1/2'
'-x+1, y+1/2, z+1/2'

loop_
_atom_site_label
_atom_site_type_symbol
_atom_site_fract_x
_atom_site_fract_y
_atom_site_fract_z
_atom_site_U_iso_or_equiv
_atom_site_adp_type
_atom_site_occupancy
_atom_site_symmetry_multiplicity
_atom_site_calc_flag
_atom_site_refinement_flags
_atom_site_disorder_assembly
_atom_site_disorder_group
Zn1 Zn 0.2500 0.15252(8) 0.85659(10) 0.0094(3) Uani 1 2 d S . .
O2 O 0.2500 0.1543(6) 0.6247(8) 0.0128(12) Uani 1 2 d S . .
C4 C 0.5000 0.0000 0.8404(11) 0.0138(14) Uani 1 2 d S . .
H4 H 0.5000 0.0000 0.7328 0.017 Uiso 1 2 calc SR . .
C5 C 0.2500 -0.1503(11) 0.5561(14) 0.024(2) Uani 1 2 d S . .
H5A H 0.2223 -0.1681 0.6602 0.036 Uiso 0.50 1 calc PR A -1
H5B H 0.3310 -0.1954 0.5453 0.036 Uiso 0.50 1 calc PR A -1
H5C H 0.1967 -0.2096 0.4856 0.036 Uiso 0.50 1 calc PR A -1
O1 O 0.2500 0.4111(7) 0.8807(7) 0.0131(11) Uani 1 2 d S . .
N1 N 0.4051(4) 0.0530(6) 0.9247(5) 0.0138(9) Uani 1 1 d . . .
C8 C 0.4419(4) 0.0320(7) 1.0766(6) 0.0123(9) Uani 1 1 d . . .
H8 H 0.3955 0.0570 1.1638 0.015 Uiso 1 1 calc R . .
C1 C 0.2500 0.0411(11) 0.5202(9) 0.0133(13) Uani 1 2 d S . .

loop_
_atom_site_aniso_label
_atom_site_aniso_U_11
_atom_site_aniso_U_22
_atom_site_aniso_U_33
_atom_site_aniso_U_23
_atom_site_aniso_U_13
_atom_site_aniso_U_12
Zn1 0.0061(3) 0.0123(4) 0.0099(4) 0.0005(4) 0.000 0.000
O2 0.019(3) 0.012(3) 0.008(3) -0.0004(16) 0.000 0.000
C4 0.008(2) 0.017(3) 0.016(4) 0.000 0.000 -0.0042(19)
C5 0.036(6) 0.020(5) 0.015(4) 0.006(3) 0.000 0.000
O1 0.020(2) 0.016(2) 0.004(3) 0.0019(19) 0.000 0.000
N1 0.0125(18) 0.020(2) 0.009(2) 0.0038(17) -0.0031(16) 0.0013(15)
C8 0.010(2) 0.019(3) 0.007(2) 0.0021(17) 0.0006(16) 0.0061(16)
C1 0.015(3) 0.017(4) 0.008(3) 0.001(3) 0.000 0.000

loop_
_atom_type_symbol
_atom_type_description
_atom_type_scat_dispersion_real
_atom_type_scat_dispersion_imag
_atom_type_scat_source
C C 0.0033 0.0016 'International Tables Vol C Tables 4.2.6.8 and 6.1.1.4'
H H 0.0000 0.0000 'International Tables Vol C Tables 4.2.6.8 and 6.1.1.4'
N N 0.0061 0.0033 'International Tables Vol C Tables 4.2.6.8 and 6.1.1.4'
O O 0.0106 0.0060 'International Tables Vol C Tables 4.2.6.8 and 6.1.1.4'
Zn Zn 0.2839 1.4301 'International Tables Vol C Tables 4.2.6.8 and 6.1.1.4'

loop_
_geom_angle_atom_site_label_1
_geom_angle_atom_site_label_2
_geom_angle_atom_site_label_3
_geom_angle
_geom_angle_site_symmetry_1
_geom_angle_site_symmetry_3
N1 Zn1 N1 121.0(3) 4 .
N1 Zn1 O1 110.89(15) 4 .
N1 Zn1 O1 110.89(15) . .
N1 Zn1 O2 107.65(14) 4 .
N1 Zn1 O2 107.65(14) . .
O1 Zn1 O2 95.6(2) . .
C1 O2 Zn1 135.7(5) . .
N1 C4 N1 113.9(8) 2_655 .
C1 O1 Zn1 112.9(5) 6 .
C4 N1 C8 104.7(5) . .
C4 N1 Zn1 129.4(5) . .
C8 N1 Zn1 125.8(4) . .
C8 C8 N1 108.3(3) 2_655 .
O2 C1 O1 119.2(8) . 6_554
O2 C1 C5 122.0(8) . .
O1 C1 C5 118.9(7) 6_554 .

loop_
_geom_bond_atom_site_label_1
_geom_bond_atom_site_label_2
_geom_bond_distance
_geom_bond_site_symmetry_2
Zn1 N1 1.958(4) 4
Zn1 N1 1.958(4) .
Zn1 O1 1.997(6) .
Zn1 O2 2.005(7) .
O2 C1 1.254(10) .
C4 N1 1.336(7) 2_655
C4 N1 1.336(7) .
C5 C1 1.502(11) .
O1 C1 1.260(9) 6
N1 C8 1.383(6) .
C8 C8 1.369(8) 2_655
C1 O1 1.260(9) 6_554
